data_1532245
loop_
_publ_author_name
'Shepelev, Yu.F.'
'Lapshin, A.E.'
'Petrova, M.A.'
'Novikova, A.S.'

_publ_section_title
;
 Crystal structures of Na2 Zn P2 O7, K2 Zn P2 O7 and Li K Zn P2 O7 phases
 in the (M2 O) - (Zn O) - (P2 O5) glass-forming system (M = Li, Na and K)
;
_journal_name_full 'Glass Physics and Chemistry'
_journal_page_first 317
_journal_page_last 321
_journal_volume 28
_journal_year 2002
_chemical_formula_sum 'K Li O7 P2 Zn'
_chemical_name_systematic 'Li K (Zn P2 O7)'
_space_group_IT_number 26
_symmetry_space_group_name_Hall 'P 2c -2'
_symmetry_space_group_name_H-M 'P m c 21'
_cell_angle_alpha 90
_cell_angle_beta 90
_cell_angle_gamma 90
_cell_formula_units_Z 4
_cell_length_a 12.36
_cell_length_b 5.09
_cell_length_c 10.26
_cell_volume 645.481
_citation_journal_id_ASTM GPHCEE
_cod_data_source_file Shepelev_GPHCEE_2002_1139.cif
_cod_data_source_block K1Li1O7P2Zn1
_cod_original_cell_volume 645.4813
_cod_original_formula_sum 'K1 Li1 O7 P2 Zn1'
_cod_database_code 1532245

loop_
_symmetry_equiv_pos_as_xyz
x,y,z
-x,-y,z+1/2
-x,y,z
x,-y,z+1/2

loop_
_atom_site_label
_atom_site_type_symbol
_atom_site_fract_x
_atom_site_fract_y
_atom_site_fract_z
_atom_site_occupancy
_atom_site_U_iso_or_equiv
P1 P+5 0.117 0.476 0.0384 1 0.0
O8 O-2 0.289 -0.098 0.307 1 0.0
Zn1 Zn+2 0.2502 0.5304 0.2695 1 0.0
O5 O-2 0.371 0.887 0.085 1 0.0
O1 O-2 0.127 0.547 0.177 1 0.0
O6 O-2 0.5 -0.058 0.277 1 0.0
Li1 Li+1 0.254 0.057 0.467 1 0.0
K1 K+1 0.5 0.521 0.4823 1 0.0
O4 O-2 0 0.531 -0.007 1 0.0
O3 O-2 0.178 0.62 -0.084 1 0.0
O2 O-2 0.131 0.196 0.004 1 0.0
K2 K+1 0 -0.016 0.251 1 0.0
P2 P+5 0.382 0.018 0.2309 1 0.0
O7 O-2 0.377 0.338 0.235 1 0.0
